data_4003538
loop_
_publ_author_name
'Gui, Xin'
'Xie, Weiwei'

_publ_section_title
;
 Crystal Structure, Magnetism, and Electronic Properties of a
 Rare-Earth-Free Ferromagnet: MnPt5As
;
_journal_name_full 'Chemistry of Materials'
_journal_paper_doi 10.1021/acs.chemmater.0c00244
_journal_year 2020
_chemical_formula_sum 'As Mn Pt5'
_chemical_formula_weight 1105.31
_space_group_crystal_system tetragonal
_space_group_IT_number 123
_space_group_name_Hall '-P 4 2'
_space_group_name_H-M_alt 'P 4/m m m'
_audit_creation_method SHELXL-2013
_cell_angle_alpha 90
_cell_angle_beta 90
_cell_angle_gamma 90
_cell_formula_units_Z 1
_cell_length_a 3.9308(8)
_cell_length_b 3.9308(8)
_cell_length_c 7.0919(14)
_cell_measurement_reflns_used 1489
_cell_measurement_temperature 296(2)
_cell_measurement_theta_max 25.242
_cell_measurement_theta_min 2.872
_cell_volume 109.58(4)
_computing_cell_refinement 'Bruker SAINT'
_computing_data_collection 'Bruker APEX2'
_computing_data_reduction 'Bruker SAINT'
_computing_molecular_graphics 'Bruker SHELXTL'
_computing_publication_material 'Bruker SHELXTL'
_computing_structure_refinement 'SHELXL-2013 (Sheldrick, 2013)'
_computing_structure_solution 'SHELXS-97 (Sheldrick 2008)'
_diffrn_ambient_temperature 296(2)
_diffrn_measured_fraction_theta_full 0.988
_diffrn_measured_fraction_theta_max 0.995
_diffrn_measurement_device_type 'Bruker APEX-II CCD'
_diffrn_measurement_method '\f and \w scans'
_diffrn_radiation_type MoK\a
_diffrn_radiation_wavelength 0.71073
_diffrn_reflns_av_R_equivalents 0.0408
_diffrn_reflns_av_unetI/netI 0.0237
_diffrn_reflns_Laue_measured_fraction_full 0.988
_diffrn_reflns_Laue_measured_fraction_max 0.995
_diffrn_reflns_limit_h_max 5
_diffrn_reflns_limit_h_min -6
_diffrn_reflns_limit_k_max 6
_diffrn_reflns_limit_k_min -5
_diffrn_reflns_limit_l_max 11
_diffrn_reflns_limit_l_min -11
_diffrn_reflns_number 1489
_diffrn_reflns_point_group_measured_fraction_full 0.988
_diffrn_reflns_point_group_measured_fraction_max 0.995
_diffrn_reflns_theta_full 25.242
_diffrn_reflns_theta_max 36.301
_diffrn_reflns_theta_min 2.872
_exptl_absorpt_coefficient_mu 169.048
_exptl_absorpt_correction_T_max 0.7457
_exptl_absorpt_correction_T_min 0.2545
_exptl_absorpt_correction_type multi-scan
_exptl_absorpt_process_details 'SADABS Sheldrick'
_exptl_crystal_colour Silver
_exptl_crystal_density_diffrn 16.750
_exptl_crystal_density_meas ?
_exptl_crystal_density_method 'not measured'
_exptl_crystal_description Regular
_exptl_crystal_F_000 448
_exptl_crystal_size_max 0.030
_exptl_crystal_size_mid 0.025
_exptl_crystal_size_min 0.020
_refine_diff_density_max 4.851
_refine_diff_density_min -3.876
_refine_diff_density_rms 0.974
_refine_ls_extinction_coef 0.0011(8)
_refine_ls_extinction_expression Fc^*^=kFc[1+0.001xFc^2^\l^3^/sin(2\q)]^-1/4^
_refine_ls_extinction_method SHELXL
_refine_ls_goodness_of_fit_ref 1.163
_refine_ls_hydrogen_treatment None
_refine_ls_matrix_type full
_refine_ls_number_parameters 12
_refine_ls_number_reflns 200
_refine_ls_number_restraints 0
_refine_ls_restrained_S_all 1.163
_refine_ls_R_factor_all 0.0312
_refine_ls_R_factor_gt 0.0273
_refine_ls_shift/su_max 0.000
_refine_ls_shift/su_mean 0.000
_refine_ls_structure_factor_coef Fsqd
_refine_ls_weighting_details 'w=1/[\s^2^(Fo^2^)+(0.0456P)^2^+0.3507P] where P=(Fo^2^+2Fc^2^)/3'
_refine_ls_weighting_scheme calc
_refine_ls_wR_factor_gt 0.0726
_refine_ls_wR_factor_ref 0.0752
_reflns_Friedel_coverage 0.000
_reflns_number_gt 180
_reflns_number_total 200
_reflns_threshold_expression 'I > 2\s(I)'
_cod_data_source_file cm0c00244_si_001.cif
_cod_data_source_block XG_MnPt5As_100919_H_0m
_cod_depositor_comments
;
The following automatic conversions were performed:

data item '_exptl_absorpt_correction_type' value 'Multi-scan' was
changed to 'multi-scan' in accordance with the
/home/data/users/saulius/crontab/automatic-downloads/rss-feeds/ACS/lib/dictionaries/cif_core.dic
dictionary named 'cif_core.dic' version 2.4.2 last updated on
2011-04-26.

data item '_exptl_crystal_density_meas' value 'None' was changed to
'?' -- the value is perceived as not measured.

Automatic conversion script
Id: cif_fix_values 7556 2019-12-06 15:28:31Z antanas 
;
_cod_original_cell_volume 109.58(5)
_cod_database_code 4003538
_shelx_space_group_comment
;
The symmetry employed for this shelxl refinement is uniquely defined
by the following loop, which should always be used as a source of
symmetry information in preference to the above space-group names.
They are only intended as comments.
;
_shelxl_version_number 2013-4

loop_
_space_group_symop_operation_xyz
'x, y, z'
'-x, -y, z'
'-y, x, z'
'y, -x, z'
'-x, y, -z'
'x, -y, -z'
'y, x, -z'
'-y, -x, -z'
'-x, -y, -z'
'x, y, -z'
'y, -x, -z'
'-y, x, -z'
'x, -y, z'
'-x, y, z'
'-y, -x, z'
'y, x, z'

loop_
_atom_site_label
_atom_site_type_symbol
_atom_site_fract_x
_atom_site_fract_y
_atom_site_fract_z
_atom_site_U_iso_or_equiv
_atom_site_adp_type
_atom_site_occupancy
_atom_site_site_symmetry_order
_atom_site_calc_flag
_atom_site_refinement_flags_posn
_atom_site_refinement_flags_adp
_atom_site_refinement_flags_occupancy
_atom_site_disorder_assembly
_atom_site_disorder_group
Pt1 Pt 0.0000 0.5000 0.27938(8) 0.0064(2) Uani 1 4 d S T P . .
Pt2 Pt 0.0000 0.0000 0.0000 0.0059(3) Uani 1 16 d S T P . .
As3 As 0.0000 0.0000 0.5000 0.0067(5) Uani 1 16 d S T P . .
Mn4 Mn 0.5000 0.5000 0.0000 0.0071(7) Uani 1 16 d S T P . .

loop_
_atom_site_aniso_label
_atom_site_aniso_U_11
_atom_site_aniso_U_22
_atom_site_aniso_U_33
_atom_site_aniso_U_23
_atom_site_aniso_U_13
_atom_site_aniso_U_12
Pt1 0.0065(3) 0.0051(3) 0.0076(3) 0.000 0.000 0.000
Pt2 0.0062(3) 0.0062(3) 0.0054(4) 0.000 0.000 0.000
As3 0.0070(7) 0.0070(7) 0.0062(11) 0.000 0.000 0.000
Mn4 0.0075(11) 0.0075(11) 0.0064(15) 0.000 0.000 0.000

loop_
_atom_type_symbol
_atom_type_description
_atom_type_scat_dispersion_real
_atom_type_scat_dispersion_imag
_atom_type_scat_source
Mn Mn 0.3368 0.7283 'International Tables Vol C Tables 4.2.6.8 and 6.1.1.4'
As As 0.0499 2.0058 'International Tables Vol C Tables 4.2.6.8 and 6.1.1.4'
Pt Pt -1.7033 8.3905 'International Tables Vol C Tables 4.2.6.8 and 6.1.1.4'

loop_
_geom_angle_atom_site_label_1
_geom_angle_atom_site_label_2
_geom_angle_atom_site_label_3
_geom_angle
_geom_angle_site_symmetry_1
_geom_angle_site_symmetry_3
_geom_angle_publ_flag
As3 Pt1 As3 102.96(3) 1_565 . ?
As3 Pt1 Pt1 56.412(7) 1_565 3_665 ?
As3 Pt1 Pt1 123.588(7) . 3_665 ?
As3 Pt1 Pt1 123.588(7) 1_565 3 ?
As3 Pt1 Pt1 56.412(7) . 3 ?
Pt1 Pt1 Pt1 180.0 3_665 3 ?
As3 Pt1 Pt1 56.412(7) 1_565 3_565 ?
As3 Pt1 Pt1 123.588(7) . 3_565 ?
Pt1 Pt1 Pt1 90.0 3_665 3_565 ?
Pt1 Pt1 Pt1 90.0 3 3_565 ?
As3 Pt1 Pt1 123.588(7) 1_565 3_655 ?
As3 Pt1 Pt1 56.412(7) . 3_655 ?
Pt1 Pt1 Pt1 90.0 3_665 3_655 ?
Pt1 Pt1 Pt1 90.0 3 3_655 ?
Pt1 Pt1 Pt1 180.0 3_565 3_655 ?
As3 Pt1 Mn4 116.243(9) 1_565 1_455 ?
As3 Pt1 Mn4 116.243(9) . 1_455 ?
Pt1 Pt1 Mn4 119.866(7) 3_665 1_455 ?
Pt1 Pt1 Mn4 60.134(7) 3 1_455 ?
Pt1 Pt1 Mn4 60.134(7) 3_565 1_455 ?
Pt1 Pt1 Mn4 119.866(6) 3_655 1_455 ?
As3 Pt1 Pt2 173.291(18) 1_565 . ?
As3 Pt1 Pt2 83.754(16) . . ?
Pt1 Pt1 Pt2 119.866(7) 3_665 . ?
Pt1 Pt1 Pt2 60.134(7) 3 . ?
Pt1 Pt1 Pt2 119.866(6) 3_565 . ?
Pt1 Pt1 Pt2 60.134(7) 3_655 . ?
Mn4 Pt1 Pt2 59.732(14) 1_455 . ?
As3 Pt1 Mn4 116.243(9) 1_565 . ?
As3 Pt1 Mn4 116.243(9) . . ?
Pt1 Pt1 Mn4 60.134(7) 3_665 . ?
Pt1 Pt1 Mn4 119.866(6) 3 . ?
Pt1 Pt1 Mn4 119.866(6) 3_565 . ?
Pt1 Pt1 Mn4 60.134(6) 3_655 . ?
Mn4 Pt1 Mn4 89.54(2) 1_455 . ?
Pt2 Pt1 Mn4 59.732(14) . . ?
As3 Pt1 Pt2 83.754(16) 1_565 1_565 ?
As3 Pt1 Pt2 173.291(18) . 1_565 ?
Pt1 Pt1 Pt2 60.134(7) 3_665 1_565 ?
Pt1 Pt1 Pt2 119.866(6) 3 1_565 ?
Pt1 Pt1 Pt2 60.134(6) 3_565 1_565 ?
Pt1 Pt1 Pt2 119.866(6) 3_655 1_565 ?
Mn4 Pt1 Pt2 59.732(14) 1_455 1_565 ?
Pt2 Pt1 Pt2 89.54(2) . 1_565 ?
Mn4 Pt1 Pt2 59.732(14) . 1_565 ?
As3 Pt1 Pt1 51.478(13) 1_565 9_566 ?
As3 Pt1 Pt1 51.478(13) . 9_566 ?
Pt1 Pt1 Pt1 90.0 3_665 9_566 ?
Pt1 Pt1 Pt1 90.0 3 9_566 ?
Pt1 Pt1 Pt1 90.0 3_565 9_566 ?
Pt1 Pt1 Pt1 90.0 3_655 9_566 ?
Mn4 Pt1 Pt1 135.232(12) 1_455 9_566 ?
Pt2 Pt1 Pt1 135.232(12) . 9_566 ?
Mn4 Pt1 Pt1 135.232(12) . 9_566 ?
Pt2 Pt1 Pt1 135.232(12) 1_565 9_566 ?
Mn4 Pt2 Mn4 180.0 1_445 . ?
Mn4 Pt2 Mn4 90.0 1_445 1_455 ?
Mn4 Pt2 Mn4 90.0 . 1_455 ?
Mn4 Pt2 Mn4 90.0 1_445 1_545 ?
Mn4 Pt2 Mn4 90.0 . 1_545 ?
Mn4 Pt2 Mn4 180.0 1_455 1_545 ?
Mn4 Pt2 Pt1 60.134(7) 1_445 9 ?
Mn4 Pt2 Pt1 119.866(7) . 9 ?
Mn4 Pt2 Pt1 119.866(7) 1_455 9 ?
Mn4 Pt2 Pt1 60.134(7) 1_545 9 ?
Mn4 Pt2 Pt1 60.134(7) 1_445 11_455 ?
Mn4 Pt2 Pt1 119.866(7) . 11_455 ?
Mn4 Pt2 Pt1 60.134(7) 1_455 11_455 ?
Mn4 Pt2 Pt1 119.866(7) 1_545 11_455 ?
Pt1 Pt2 Pt1 59.732(14) 9 11_455 ?
Mn4 Pt2 Pt1 119.866(7) 1_445 3_655 ?
Mn4 Pt2 Pt1 60.134(7) . 3_655 ?
Mn4 Pt2 Pt1 119.866(7) 1_455 3_655 ?
Mn4 Pt2 Pt1 60.134(7) 1_545 3_655 ?
Pt1 Pt2 Pt1 120.268(14) 9 3_655 ?
Pt1 Pt2 Pt1 180.0 11_455 3_655 ?
Mn4 Pt2 Pt1 60.134(7) 1_445 1_545 ?
Mn4 Pt2 Pt1 119.866(7) . 1_545 ?
Mn4 Pt2 Pt1 119.866(7) 1_455 1_545 ?
Mn4 Pt2 Pt1 60.134(6) 1_545 1_545 ?
Pt1 Pt2 Pt1 90.46(2) 9 1_545 ?
Pt1 Pt2 Pt1 120.268(14) 11_455 1_545 ?
Pt1 Pt2 Pt1 59.732(14) 3_655 1_545 ?
Mn4 Pt2 Pt1 60.134(7) 1_445 3 ?
Mn4 Pt2 Pt1 119.866(7) . 3 ?
Mn4 Pt2 Pt1 60.134(6) 1_455 3 ?
Mn4 Pt2 Pt1 119.866(7) 1_545 3 ?
Pt1 Pt2 Pt1 120.268(14) 9 3 ?
Pt1 Pt2 Pt1 90.46(2) 11_455 3 ?
Pt1 Pt2 Pt1 89.54(2) 3_655 3 ?
Pt1 Pt2 Pt1 59.732(14) 1_545 3 ?
Mn4 Pt2 Pt1 119.866(7) 1_445 11 ?
Mn4 Pt2 Pt1 60.134(7) . 11 ?
Mn4 Pt2 Pt1 119.866(7) 1_455 11 ?
Mn4 Pt2 Pt1 60.134(6) 1_545 11 ?
Pt1 Pt2 Pt1 59.732(14) 9 11 ?
Pt1 Pt2 Pt1 89.54(2) 11_455 11 ?
Pt1 Pt2 Pt1 90.46(2) 3_655 11 ?
Pt1 Pt2 Pt1 120.268(14) 1_545 11 ?
Pt1 Pt2 Pt1 180.0 3 11 ?
Mn4 Pt2 Pt1 119.866(7) 1_445 9_565 ?
Mn4 Pt2 Pt1 60.134(7) . 9_565 ?
Mn4 Pt2 Pt1 60.134(6) 1_455 9_565 ?
Mn4 Pt2 Pt1 119.866(7) 1_545 9_565 ?
Pt1 Pt2 Pt1 89.54(2) 9 9_565 ?
Pt1 Pt2 Pt1 59.732(14) 11_455 9_565 ?
Pt1 Pt2 Pt1 120.268(14) 3_655 9_565 ?
Pt1 Pt2 Pt1 180.0 1_545 9_565 ?
Pt1 Pt2 Pt1 120.268(14) 3 9_565 ?
Pt1 Pt2 Pt1 59.732(14) 11 9_565 ?
Mn4 Pt2 Pt1 119.866(7) 1_445 . ?
Mn4 Pt2 Pt1 60.134(7) . . ?
Mn4 Pt2 Pt1 60.134(6) 1_455 . ?
Mn4 Pt2 Pt1 119.866(6) 1_545 . ?
Pt1 Pt2 Pt1 180.0 9 . ?
Pt1 Pt2 Pt1 120.268(14) 11_455 . ?
Pt1 Pt2 Pt1 59.732(14) 3_655 . ?
Pt1 Pt2 Pt1 89.54(2) 1_545 . ?
Pt1 Pt2 Pt1 59.732(14) 3 . ?
Pt1 Pt2 Pt1 120.268(14) 11 . ?
Pt1 Pt2 Pt1 90.46(2) 9_565 . ?
Pt1 As3 Pt1 112.824(14) . 11_556 ?
Pt1 As3 Pt1 102.96(3) . 1_545 ?
Pt1 As3 Pt1 112.824(14) 11_556 1_545 ?
Pt1 As3 Pt1 67.176(14) . 3 ?
Pt1 As3 Pt1 180.0 11_556 3 ?
Pt1 As3 Pt1 67.176(14) 1_545 3 ?
Pt1 As3 Pt1 77.04(3) . 9_566 ?
Pt1 As3 Pt1 67.176(14) 11_556 9_566 ?
Pt1 As3 Pt1 180.00(2) 1_545 9_566 ?
Pt1 As3 Pt1 112.824(14) 3 9_566 ?
Pt1 As3 Pt1 180.0 . 9_556 ?
Pt1 As3 Pt1 67.176(14) 11_556 9_556 ?
Pt1 As3 Pt1 77.04(3) 1_545 9_556 ?
Pt1 As3 Pt1 112.824(14) 3 9_556 ?
Pt1 As3 Pt1 102.96(3) 9_566 9_556 ?
Pt1 As3 Pt1 67.176(14) . 3_655 ?
Pt1 As3 Pt1 77.04(3) 11_556 3_655 ?
Pt1 As3 Pt1 67.176(14) 1_545 3_655 ?
Pt1 As3 Pt1 102.96(3) 3 3_655 ?
Pt1 As3 Pt1 112.824(14) 9_566 3_655 ?
Pt1 As3 Pt1 112.824(14) 9_556 3_655 ?
Pt1 As3 Pt1 112.824(14) . 11_456 ?
Pt1 As3 Pt1 102.96(3) 11_556 11_456 ?
Pt1 As3 Pt1 112.824(14) 1_545 11_456 ?
Pt1 As3 Pt1 77.04(3) 3 11_456 ?
Pt1 As3 Pt1 67.176(14) 9_566 11_456 ?
Pt1 As3 Pt1 67.176(14) 9_556 11_456 ?
Pt1 As3 Pt1 180.0 3_655 11_456 ?
Pt2 Mn4 Pt2 180.0 1_665 . ?
Pt2 Mn4 Pt2 90.0 1_665 1_565 ?
Pt2 Mn4 Pt2 90.0 . 1_565 ?
Pt2 Mn4 Pt2 90.0 1_665 1_655 ?
Pt2 Mn4 Pt2 90.0 . 1_655 ?
Pt2 Mn4 Pt2 180.0 1_565 1_655 ?
Pt2 Mn4 Pt1 60.134(7) 1_665 1_655 ?
Pt2 Mn4 Pt1 119.866(7) . 1_655 ?
Pt2 Mn4 Pt1 119.866(7) 1_565 1_655 ?
Pt2 Mn4 Pt1 60.134(7) 1_655 1_655 ?
Pt2 Mn4 Pt1 119.866(7) 1_665 9_565 ?
Pt2 Mn4 Pt1 60.134(7) . 9_565 ?
Pt2 Mn4 Pt1 60.134(7) 1_565 9_565 ?
Pt2 Mn4 Pt1 119.866(7) 1_655 9_565 ?
Pt1 Mn4 Pt1 180.0 1_655 9_565 ?
Pt2 Mn4 Pt1 119.866(7) 1_665 11 ?
Pt2 Mn4 Pt1 60.134(7) . 11 ?
Pt2 Mn4 Pt1 119.866(7) 1_565 11 ?
Pt2 Mn4 Pt1 60.134(7) 1_655 11 ?
Pt1 Mn4 Pt1 120.268(14) 1_655 11 ?
Pt1 Mn4 Pt1 59.732(14) 9_565 11 ?
Pt2 Mn4 Pt1 60.134(7) 1_665 3_665 ?
Pt2 Mn4 Pt1 119.866(7) . 3_665 ?
Pt2 Mn4 Pt1 60.134(7) 1_565 3_665 ?
Pt2 Mn4 Pt1 119.866(7) 1_655 3_665 ?
Pt1 Mn4 Pt1 59.732(14) 1_655 3_665 ?
Pt1 Mn4 Pt1 120.268(14) 9_565 3_665 ?
Pt1 Mn4 Pt1 180.0 11 3_665 ?
Pt2 Mn4 Pt1 60.134(7) 1_665 9_665 ?
Pt2 Mn4 Pt1 119.866(7) . 9_665 ?
Pt2 Mn4 Pt1 119.866(7) 1_565 9_665 ?
Pt2 Mn4 Pt1 60.134(6) 1_655 9_665 ?
Pt1 Mn4 Pt1 90.46(2) 1_655 9_665 ?
Pt1 Mn4 Pt1 89.54(2) 9_565 9_665 ?
Pt1 Mn4 Pt1 59.732(14) 11 9_665 ?
Pt1 Mn4 Pt1 120.268(14) 3_665 9_665 ?
Pt2 Mn4 Pt1 60.134(7) 1_665 11_565 ?
Pt2 Mn4 Pt1 119.866(7) . 11_565 ?
Pt2 Mn4 Pt1 60.134(7) 1_565 11_565 ?
Pt2 Mn4 Pt1 119.866(7) 1_655 11_565 ?
Pt1 Mn4 Pt1 120.268(14) 1_655 11_565 ?
Pt1 Mn4 Pt1 59.732(14) 9_565 11_565 ?
Pt1 Mn4 Pt1 89.54(2) 11 11_565 ?
Pt1 Mn4 Pt1 90.46(2) 3_665 11_565 ?
Pt1 Mn4 Pt1 59.732(14) 9_665 11_565 ?
Pt2 Mn4 Pt1 119.866(7) 1_665 3_655 ?
Pt2 Mn4 Pt1 60.134(7) . 3_655 ?
Pt2 Mn4 Pt1 119.866(7) 1_565 3_655 ?
Pt2 Mn4 Pt1 60.134(6) 1_655 3_655 ?
Pt1 Mn4 Pt1 59.732(14) 1_655 3_655 ?
Pt1 Mn4 Pt1 120.268(14) 9_565 3_655 ?
Pt1 Mn4 Pt1 90.46(2) 11 3_655 ?
Pt1 Mn4 Pt1 89.54(2) 3_665 3_655 ?
Pt1 Mn4 Pt1 120.268(14) 9_665 3_655 ?
Pt1 Mn4 Pt1 180.0 11_565 3_655 ?
Pt2 Mn4 Pt1 119.866(6) 1_665 . ?
Pt2 Mn4 Pt1 60.134(6) . . ?
Pt2 Mn4 Pt1 60.134(6) 1_565 . ?
Pt2 Mn4 Pt1 119.866(6) 1_655 . ?
Pt1 Mn4 Pt1 89.54(2) 1_655 . ?
Pt1 Mn4 Pt1 90.46(2) 9_565 . ?
Pt1 Mn4 Pt1 120.268(14) 11 . ?
Pt1 Mn4 Pt1 59.732(14) 3_665 . ?
Pt1 Mn4 Pt1 180.0 9_665 . ?
Pt1 Mn4 Pt1 120.268(14) 11_565 . ?
Pt1 Mn4 Pt1 59.732(14) 3_655 . ?

loop_
_geom_bond_atom_site_label_1
_geom_bond_atom_site_label_2
_geom_bond_distance
_geom_bond_site_symmetry_2
_geom_bond_publ_flag
Pt1 As3 2.5121(5) 1_565 ?
Pt1 As3 2.5121(5) . ?
Pt1 Pt1 2.7795(6) 3_665 ?
Pt1 Pt1 2.7795(6) 3 ?
Pt1 Pt1 2.7795(6) 3_565 ?
Pt1 Pt1 2.7795(6) 3_655 ?
Pt1 Mn4 2.7908(6) 1_455 ?
Pt1 Pt2 2.7908(6) . ?
Pt1 Mn4 2.7908(6) . ?
Pt1 Pt2 2.7908(6) 1_565 ?
Pt1 Pt1 3.1292(13) 9_566 ?
Pt2 Mn4 2.7795(6) 1_445 ?
Pt2 Mn4 2.7795(6) . ?
Pt2 Mn4 2.7795(6) 1_455 ?
Pt2 Mn4 2.7795(6) 1_545 ?
Pt2 Pt1 2.7908(6) 9 ?
Pt2 Pt1 2.7908(6) 11_455 ?
Pt2 Pt1 2.7908(6) 3_655 ?
Pt2 Pt1 2.7908(6) 1_545 ?
Pt2 Pt1 2.7908(6) 3 ?
Pt2 Pt1 2.7908(6) 11 ?
Pt2 Pt1 2.7908(6) 9_565 ?
As3 Pt1 2.5121(5) 11_556 ?
As3 Pt1 2.5121(5) 1_545 ?
As3 Pt1 2.5121(5) 3 ?
As3 Pt1 2.5121(5) 9_566 ?
As3 Pt1 2.5121(5) 9_556 ?
As3 Pt1 2.5121(5) 3_655 ?
As3 Pt1 2.5121(5) 11_456 ?
Mn4 Pt2 2.7795(6) 1_665 ?
Mn4 Pt2 2.7795(6) 1_565 ?
Mn4 Pt2 2.7795(6) 1_655 ?
Mn4 Pt1 2.7908(6) 1_655 ?
Mn4 Pt1 2.7908(6) 9_565 ?
Mn4 Pt1 2.7908(6) 11 ?
Mn4 Pt1 2.7908(6) 3_665 ?
Mn4 Pt1 2.7908(6) 9_665 ?
Mn4 Pt1 2.7908(6) 11_565 ?
Mn4 Pt1 2.7908(6) 3_655 ?
